data_4060513
loop_
_publ_author_name
'Schaefer, Carsten'
'Werz, Daniel B.'
'Staeb, Tobias H.'
'Gleiter, Rolf'
'Rominger, Frank'

_publ_section_title
;
CpCo-Stabilized Cyclopentadienones from Cyclobutadiene Complexes: 
Experimental and Theoretical Investigations
;
_journal_issue 9
_journal_name_full Organometallics
_journal_page_first 2016
_journal_page_last 2113
_journal_paper_doi 10.1021/om050048r
_journal_volume 24
_journal_year 2005
_chemical_formula_sum 'C35 H27 Co O2 S4'
_chemical_formula_weight 666.74
_chemical_name_common in_paper_30
_space_group_IT_number 2
_symmetry_cell_setting triclinic
_symmetry_space_group_name_Hall '-P 1'
_symmetry_space_group_name_H-M 'P -1'
_atom_sites_solution_hydrogens geom
_atom_sites_solution_primary direct
_atom_sites_solution_secondary difmap
_audit_creation_method SHELXL-97
_cell_angle_alpha 93.5300(10)
_cell_angle_beta 93.9120(10)
_cell_angle_gamma 102.0420(10)
_cell_formula_units_Z 2
_cell_length_a 10.3437(6)
_cell_length_b 10.4068(6)
_cell_length_c 14.8969(9)
_cell_measurement_reflns_used 6753
_cell_measurement_temperature 296(2)
_cell_measurement_theta_max 28.22
_cell_measurement_theta_min 2.34
_cell_volume 1559.90(16)
_computing_cell_refinement 'Bruker SMART'
_computing_data_collection 'Bruker SMART'
_computing_data_reduction 'Bruker SAINT'
_computing_molecular_graphics 'Bruker SHELXTL'
_computing_publication_material 'Bruker SHELXTL'
_computing_structure_refinement 'SHELXL-97 (Sheldrick, 1997)'
_computing_structure_solution 'SHELXS-97 (Sheldrick, 1990)'
_diffrn_ambient_temperature 296(2)
_diffrn_measured_fraction_theta_full 0.986
_diffrn_measured_fraction_theta_max 0.986
_diffrn_measurement_device_type 'CCD area detector'
_diffrn_measurement_method 'phi and omega scans'
_diffrn_radiation_monochromator graphite
_diffrn_radiation_source 'fine-focus sealed tube'
_diffrn_radiation_type MoK\a
_diffrn_radiation_wavelength 0.71073
_diffrn_reflns_av_R_equivalents 0.0216
_diffrn_reflns_av_sigmaI/netI 0.0313
_diffrn_reflns_limit_h_max 13
_diffrn_reflns_limit_h_min -13
_diffrn_reflns_limit_k_max 13
_diffrn_reflns_limit_k_min -13
_diffrn_reflns_limit_l_max 19
_diffrn_reflns_limit_l_min -19
_diffrn_reflns_number 16316
_diffrn_reflns_theta_full 28.28
_diffrn_reflns_theta_max 28.28
_diffrn_reflns_theta_min 2.01
_exptl_absorpt_coefficient_mu 0.849
_exptl_absorpt_correction_T_max 0.8832
_exptl_absorpt_correction_T_min 0.7788
_exptl_absorpt_correction_type multi-scan
_exptl_absorpt_process_details 'Blessing, Acta Cryst. (1995) A51 33-38.'
_exptl_crystal_density_diffrn 1.420
_exptl_crystal_density_meas 0
_exptl_crystal_density_method 'not measured'
_exptl_crystal_F_000 688
_exptl_crystal_size_max 0.31
_exptl_crystal_size_mid 0.20
_exptl_crystal_size_min 0.15
_refine_diff_density_max 0.483
_refine_diff_density_min -0.261
_refine_diff_density_rms 0.053
_refine_ls_extinction_method none
_refine_ls_goodness_of_fit_ref 1.024
_refine_ls_hydrogen_treatment constr
_refine_ls_matrix_type full
_refine_ls_number_parameters 380
_refine_ls_number_reflns 7629
_refine_ls_number_restraints 0
_refine_ls_restrained_S_all 1.024
_refine_ls_R_factor_all 0.0499
_refine_ls_R_factor_gt 0.0381
_refine_ls_shift/su_max 0.001
_refine_ls_shift/su_mean 0.000
_refine_ls_structure_factor_coef Fsqd
_refine_ls_weighting_details 'calc w=1/[\s^2^(Fo^2^)+(0.0557P)^2^+0.2878P] where P=(Fo^2^+2Fc^2^)/3'
_refine_ls_weighting_scheme calc
_refine_ls_wR_factor_gt 0.0972
_refine_ls_wR_factor_ref 0.1046
_reflns_number_gt 6124
_reflns_number_total 7629
_reflns_threshold_expression >2sigma(I)
_cod_depositor_comments
;
The following automatic conversions were performed:
'_symmetry_cell_setting' value 'Triclinic' changed to 'triclinic'
according to '/home/saulius/struct/CIF-dictionaries/cif_core.dic'
dictionary named 'cif_core.dic' version 2.4.1 from 2010-06-29.

Automatic conversion script
Id: cif_fix_enum 1527 2010-12-29 10:47:43Z saulius 
;
_cod_database_code 4060513

loop_
_symmetry_equiv_pos_as_xyz
'x, y, z'
'-x, -y, -z'

loop_
_atom_site_label
_atom_site_type_symbol
_atom_site_fract_x
_atom_site_fract_y
_atom_site_fract_z
_atom_site_U_iso_or_equiv
_atom_site_adp_type
_atom_site_occupancy
_atom_site_symmetry_multiplicity
_atom_site_calc_flag
_atom_site_refinement_flags
_atom_site_disorder_assembly
_atom_site_disorder_group
S1 S 0.10465(5) 0.07202(5) 0.77770(4) 0.06182(15) Uani 1 1 d . . .
Co1 Co 0.40046(2) 0.23139(2) 0.851459(16) 0.04229(8) Uani 1 1 d . . .
S2 S 0.40079(6) 0.19908(6) 0.63217(4) 0.06269(15) Uani 1 1 d . . .
S3 S 0.49507(5) 0.52664(5) 0.78883(4) 0.05730(14) Uani 1 1 d . . .
S4 S 0.19994(6) 0.39685(6) 0.93541(4) 0.06094(15) Uani 1 1 d . . .
O1 O 0.2895(2) 0.1519(2) 1.09060(12) 0.0836(5) Uani 1 1 d . . .
O2 O 0.23317(16) -0.02770(17) 0.99450(11) 0.0670(4) Uani 1 1 d . . .
C1 C 0.22882(17) 0.21343(18) 0.78230(13) 0.0434(4) Uani 1 1 d . . .
C2 C 0.33904(18) 0.26011(18) 0.72821(12) 0.0434(4) Uani 1 1 d . . .
C3 C 0.37439(18) 0.38264(17) 0.78617(13) 0.0444(4) Uani 1 1 d . . .
C4 C 0.26394(18) 0.33612(18) 0.84017(12) 0.0436(4) Uani 1 1 d . . .
C11 C 0.41334(19) 0.13203(19) 0.96492(13) 0.0478(4) Uani 1 1 d . . .
C12 C 0.4473(2) 0.0593(2) 0.88978(14) 0.0516(5) Uani 1 1 d . . .
H12 H 0.4044 -0.0253 0.8671 0.062 Uiso 1 1 calc R . .
C13 C 0.5583(2) 0.1388(3) 0.85568(17) 0.0649(6) Uani 1 1 d . . .
H13 H 0.6017 0.1155 0.8065 0.078 Uiso 1 1 calc R . .
C14 C 0.5918(2) 0.2594(3) 0.90897(18) 0.0688(7) Uani 1 1 d . . .
H14 H 0.6612 0.3293 0.9008 0.083 Uiso 1 1 calc R . .
C15 C 0.5033(2) 0.2566(2) 0.97657(15) 0.0595(5) Uani 1 1 d . . .
H15 H 0.5034 0.3238 1.0208 0.071 Uiso 1 1 calc R . .
C16 C 0.3059(2) 0.0894(2) 1.02364(14) 0.0550(5) Uani 1 1 d . . .
C17 C 0.1287(3) -0.0813(3) 1.0498(2) 0.0911(9) Uani 1 1 d . . .
H17A H 0.1669 -0.1032 1.1059 0.137 Uiso 1 1 calc R . .
H17B H 0.0734 -0.1591 1.0188 0.137 Uiso 1 1 calc R . .
H17C H 0.0762 -0.0171 1.0616 0.137 Uiso 1 1 calc R . .
C21 C -0.03057(19) 0.1176(2) 0.71805(14) 0.0553(5) Uani 1 1 d . . .
C22 C -0.0362(3) 0.2437(3) 0.7025(2) 0.0830(8) Uani 1 1 d . . .
H22 H 0.0344 0.3128 0.7229 0.100 Uiso 1 1 calc R . .
C23 C -0.1480(4) 0.2684(4) 0.6560(3) 0.1155(13) Uani 1 1 d . . .
H23 H -0.1527 0.3547 0.6459 0.139 Uiso 1 1 calc R . .
C24 C -0.2505(3) 0.1683(6) 0.6252(2) 0.1256(18) Uani 1 1 d . . .
H24 H -0.3248 0.1855 0.5935 0.151 Uiso 1 1 calc R . .
C25 C -0.2440(3) 0.0443(6) 0.6409(3) 0.1331(18) Uani 1 1 d . . .
H25 H -0.3141 -0.0245 0.6195 0.160 Uiso 1 1 calc R . .
C26 C -0.1365(3) 0.0178(4) 0.6874(2) 0.0958(10) Uani 1 1 d . . .
H26 H -0.1344 -0.0687 0.6986 0.115 Uiso 1 1 calc R . .
C31 C 0.3038(2) 0.2526(2) 0.54480(14) 0.0594(5) Uani 1 1 d . . .
C32 C 0.3652(3) 0.3369(3) 0.48559(19) 0.0852(8) Uani 1 1 d . . .
H32 H 0.4569 0.3658 0.4909 0.102 Uiso 1 1 calc R . .
C33 C 0.2874(6) 0.3783(4) 0.4173(2) 0.1178(14) Uani 1 1 d . . .
H33 H 0.3276 0.4337 0.3758 0.141 Uiso 1 1 calc R . .
C34 C 0.1553(5) 0.3385(5) 0.4114(2) 0.1282(17) Uani 1 1 d . . .
H34 H 0.1045 0.3688 0.3668 0.154 Uiso 1 1 calc R . .
C35 C 0.0955(4) 0.2564(5) 0.4681(3) 0.1292(16) Uani 1 1 d . . .
H35 H 0.0035 0.2301 0.4630 0.155 Uiso 1 1 calc R . .
C36 C 0.1694(3) 0.2099(4) 0.5349(2) 0.0946(9) Uani 1 1 d . . .
H36 H 0.1275 0.1497 0.5729 0.114 Uiso 1 1 calc R . .
C41 C 0.4157(2) 0.62553(19) 0.72001(13) 0.0502(4) Uani 1 1 d . . .
C42 C 0.4686(3) 0.7590(2) 0.72910(17) 0.0661(6) Uani 1 1 d . . .
H42 H 0.5427 0.7931 0.7690 0.079 Uiso 1 1 calc R . .
C43 C 0.4102(3) 0.8420(2) 0.6782(2) 0.0805(8) Uani 1 1 d . . .
H43 H 0.4453 0.9322 0.6844 0.097 Uiso 1 1 calc R . .
C44 C 0.3021(3) 0.7931(3) 0.6191(2) 0.0843(8) Uani 1 1 d . . .
H44 H 0.2637 0.8496 0.5853 0.101 Uiso 1 1 calc R . .
C45 C 0.2503(3) 0.6603(3) 0.60991(19) 0.0805(8) Uani 1 1 d . . .
H45 H 0.1767 0.6265 0.5695 0.097 Uiso 1 1 calc R . .
C46 C 0.3070(2) 0.5760(2) 0.66030(16) 0.0649(6) Uani 1 1 d . . .
H46 H 0.2715 0.4858 0.6538 0.078 Uiso 1 1 calc R . .
C51 C 0.1068(2) 0.5071(2) 0.88898(13) 0.0510(4) Uani 1 1 d . . .
C52 C -0.0293(2) 0.4722(3) 0.87934(19) 0.0719(7) Uani 1 1 d . . .
H52 H -0.0729 0.3888 0.8925 0.086 Uiso 1 1 calc R . .
C53 C -0.1008(3) 0.5622(3) 0.8499(2) 0.0841(8) Uani 1 1 d . . .
H53 H -0.1930 0.5398 0.8443 0.101 Uiso 1 1 calc R . .
C54 C -0.0370(3) 0.6827(3) 0.82926(18) 0.0809(8) Uani 1 1 d . . .
H54 H -0.0858 0.7426 0.8092 0.097 Uiso 1 1 calc R . .
C55 C 0.0973(3) 0.7168(3) 0.8377(2) 0.0857(8) Uani 1 1 d . . .
H55 H 0.1401 0.7992 0.8222 0.103 Uiso 1 1 calc R . .
C56 C 0.1706(3) 0.6303(2) 0.86880(18) 0.0685(6) Uani 1 1 d . . .
H56 H 0.2627 0.6549 0.8762 0.082 Uiso 1 1 calc R . .

loop_
_atom_site_aniso_label
_atom_site_aniso_U_11
_atom_site_aniso_U_22
_atom_site_aniso_U_33
_atom_site_aniso_U_23
_atom_site_aniso_U_13
_atom_site_aniso_U_12
S1 0.0521(3) 0.0467(3) 0.0858(4) 0.0241(3) -0.0004(3) 0.0051(2)
Co1 0.03786(13) 0.04575(14) 0.04683(15) 0.01650(10) -0.00077(10) 0.01470(10)
S2 0.0661(3) 0.0792(4) 0.0553(3) 0.0126(3) 0.0096(2) 0.0406(3)
S3 0.0469(3) 0.0516(3) 0.0708(3) 0.0232(2) -0.0085(2) 0.0036(2)
S4 0.0728(4) 0.0735(3) 0.0484(3) 0.0154(2) 0.0089(2) 0.0385(3)
O1 0.0965(14) 0.1033(14) 0.0590(10) 0.0049(10) 0.0167(9) 0.0366(11)
O2 0.0672(10) 0.0748(10) 0.0609(9) 0.0229(8) 0.0119(7) 0.0121(8)
C1 0.0377(8) 0.0456(9) 0.0498(10) 0.0162(7) -0.0016(7) 0.0133(7)
C2 0.0419(9) 0.0482(9) 0.0447(9) 0.0157(8) 0.0015(7) 0.0173(7)
C3 0.0414(9) 0.0427(9) 0.0513(10) 0.0169(8) -0.0003(7) 0.0116(7)
C4 0.0429(9) 0.0456(9) 0.0468(9) 0.0133(8) 0.0006(7) 0.0175(7)
C11 0.0509(10) 0.0529(10) 0.0438(9) 0.0148(8) -0.0056(8) 0.0204(8)
C12 0.0543(11) 0.0536(11) 0.0544(11) 0.0166(9) 0.0003(9) 0.0268(9)
C13 0.0500(11) 0.0904(17) 0.0671(14) 0.0294(12) 0.0076(10) 0.0365(11)
C14 0.0430(11) 0.0766(15) 0.0861(17) 0.0299(13) -0.0117(11) 0.0098(10)
C15 0.0565(12) 0.0622(12) 0.0589(12) 0.0084(10) -0.0169(10) 0.0166(10)
C16 0.0596(12) 0.0673(13) 0.0452(11) 0.0186(9) 0.0005(9) 0.0270(10)
C17 0.0677(16) 0.121(2) 0.090(2) 0.0527(18) 0.0198(14) 0.0156(16)
C21 0.0392(10) 0.0727(13) 0.0523(11) 0.0032(10) 0.0037(8) 0.0084(9)
C22 0.0655(15) 0.0855(18) 0.100(2) 0.0029(15) -0.0223(14) 0.0315(13)
C23 0.097(2) 0.154(3) 0.111(3) 0.004(2) -0.022(2) 0.074(3)
C24 0.0529(17) 0.254(6) 0.076(2) -0.005(3) -0.0094(15) 0.057(3)
C25 0.0545(18) 0.217(5) 0.103(3) -0.013(3) -0.0185(18) -0.013(3)
C26 0.0702(17) 0.107(2) 0.091(2) 0.0018(17) -0.0075(15) -0.0184(16)
C31 0.0702(14) 0.0735(14) 0.0431(10) 0.0086(10) 0.0087(9) 0.0325(11)
C32 0.109(2) 0.0881(19) 0.0676(16) 0.0242(14) 0.0246(15) 0.0314(17)
C33 0.190(4) 0.123(3) 0.0662(19) 0.0430(19) 0.039(2) 0.073(3)
C34 0.171(4) 0.190(4) 0.0540(17) 0.012(2) -0.003(2) 0.111(4)
C35 0.095(2) 0.225(5) 0.081(2) 0.019(3) -0.0123(19) 0.070(3)
C36 0.0727(18) 0.147(3) 0.0695(17) 0.0232(18) 0.0039(14) 0.0312(18)
C41 0.0564(11) 0.0473(10) 0.0492(10) 0.0151(8) 0.0022(8) 0.0133(8)
C42 0.0768(15) 0.0471(11) 0.0700(14) 0.0128(10) -0.0046(12) 0.0044(10)
C43 0.110(2) 0.0440(11) 0.0880(18) 0.0191(12) -0.0016(16) 0.0167(13)
C44 0.114(2) 0.0663(15) 0.0807(18) 0.0224(13) -0.0099(16) 0.0391(15)
C45 0.0936(19) 0.0694(15) 0.0784(17) 0.0111(13) -0.0267(14) 0.0269(14)
C46 0.0748(15) 0.0457(11) 0.0722(14) 0.0096(10) -0.0150(12) 0.0138(10)
C51 0.0570(11) 0.0581(11) 0.0451(10) 0.0076(8) 0.0071(8) 0.0269(9)
C52 0.0547(13) 0.0800(16) 0.0872(17) 0.0269(13) 0.0168(12) 0.0194(11)
C53 0.0565(14) 0.119(2) 0.0885(19) 0.0235(17) 0.0103(13) 0.0406(15)
C54 0.103(2) 0.0914(19) 0.0676(15) 0.0119(14) 0.0052(14) 0.0643(18)
C55 0.103(2) 0.0570(14) 0.102(2) 0.0156(14) 0.0009(17) 0.0286(14)
C56 0.0657(14) 0.0570(12) 0.0832(16) 0.0058(11) -0.0014(12) 0.0166(11)

loop_
_atom_type_symbol
_atom_type_description
_atom_type_scat_dispersion_real
_atom_type_scat_dispersion_imag
_atom_type_scat_source
C C 0.0033 0.0016 'International Tables Vol C Tables 4.2.6.8 and 6.1.1.4'
H H 0.0000 0.0000 'International Tables Vol C Tables 4.2.6.8 and 6.1.1.4'
O O 0.0106 0.0060 'International Tables Vol C Tables 4.2.6.8 and 6.1.1.4'
S S 0.1246 0.1234 'International Tables Vol C Tables 4.2.6.8 and 6.1.1.4'
Co Co 0.3494 0.9721 'International Tables Vol C Tables 4.2.6.8 and 6.1.1.4'

loop_
_geom_angle_atom_site_label_1
_geom_angle_atom_site_label_2
_geom_angle_atom_site_label_3
_geom_angle
_geom_angle_site_symmetry_1
_geom_angle_site_symmetry_3
_geom_angle_publ_flag
C1 S1 C21 103.08(9) . . ?
C3 Co1 C1 63.48(7) . . ?
C3 Co1 C4 43.75(7) . . ?
C1 Co1 C4 43.77(8) . . ?
C3 Co1 C2 43.75(8) . . ?
C1 Co1 C2 43.67(7) . . ?
C4 Co1 C2 63.67(8) . . ?
C3 Co1 C11 153.94(8) . . ?
C1 Co1 C11 119.85(8) . . ?
C4 Co1 C11 118.18(8) . . ?
C2 Co1 C11 157.16(8) . . ?
C3 Co1 C12 165.23(8) . . ?
C1 Co1 C12 115.96(8) . . ?
C4 Co1 C12 146.72(8) . . ?
C2 Co1 C12 124.55(8) . . ?
C11 Co1 C12 40.46(8) . . ?
C3 Co1 C15 121.16(9) . . ?
C1 Co1 C15 147.08(9) . . ?
C4 Co1 C15 113.77(9) . . ?
C2 Co1 C15 162.19(9) . . ?
C11 Co1 C15 40.58(8) . . ?
C12 Co1 C15 68.13(9) . . ?
C3 Co1 C14 111.28(9) . . ?
C1 Co1 C14 172.39(9) . . ?
C4 Co1 C14 136.69(10) . . ?
C2 Co1 C14 128.72(9) . . ?
C11 Co1 C14 67.40(9) . . ?
C12 Co1 C14 67.54(9) . . ?
C15 Co1 C14 39.92(10) . . ?
C3 Co1 C13 129.47(9) . . ?
C1 Co1 C13 138.30(10) . . ?
C4 Co1 C13 173.09(9) . . ?
C2 Co1 C13 112.89(9) . . ?
C11 Co1 C13 67.49(8) . . ?
C12 Co1 C13 40.16(9) . . ?
C15 Co1 C13 67.48(10) . . ?
C14 Co1 C13 39.99(11) . . ?
C2 S2 C31 101.49(9) . . ?
C3 S3 C41 102.14(9) . . ?
C4 S4 C51 102.15(9) . . ?
C16 O2 C17 115.8(2) . . ?
C2 C1 C4 90.28(14) . . ?
C2 C1 S1 134.74(15) . . ?
C4 C1 S1 134.97(15) . . ?
C2 C1 Co1 68.30(10) . . ?
C4 C1 Co1 68.17(10) . . ?
S1 C1 Co1 122.76(9) . . ?
C1 C2 C3 89.75(15) . . ?
C1 C2 S2 135.58(15) . . ?
C3 C2 S2 134.64(14) . . ?
C1 C2 Co1 68.03(10) . . ?
C3 C2 Co1 67.89(10) . . ?
S2 C2 Co1 123.32(9) . . ?
C4 C3 C2 90.27(14) . . ?
C4 C3 S3 134.51(15) . . ?
C2 C3 S3 135.20(15) . . ?
C4 C3 Co1 68.28(9) . . ?
C2 C3 Co1 68.36(9) . . ?
S3 C3 Co1 122.58(10) . . ?
C3 C4 C1 89.70(15) . . ?
C3 C4 S4 136.07(15) . . ?
C1 C4 S4 134.21(14) . . ?
C3 C4 Co1 67.97(9) . . ?
C1 C4 Co1 68.06(10) . . ?
S4 C4 Co1 121.02(9) . . ?
C12 C11 C15 108.30(19) . . ?
C12 C11 C16 127.52(19) . . ?
C15 C11 C16 124.2(2) . . ?
C12 C11 Co1 70.08(10) . . ?
C15 C11 Co1 70.08(11) . . ?
C16 C11 Co1 126.26(13) . . ?
C13 C12 C11 107.4(2) . . ?
C13 C12 Co1 70.19(12) . . ?
C11 C12 Co1 69.46(10) . . ?
C14 C13 C12 108.2(2) . . ?
C14 C13 Co1 69.88(13) . . ?
C12 C13 Co1 69.65(11) . . ?
C15 C14 C13 108.8(2) . . ?
C15 C14 Co1 69.96(12) . . ?
C13 C14 Co1 70.13(12) . . ?
C14 C15 C11 107.3(2) . . ?
C14 C15 Co1 70.12(13) . . ?
C11 C15 Co1 69.33(11) . . ?
O1 C16 O2 124.6(2) . . ?
O1 C16 C11 124.0(2) . . ?
O2 C16 C11 111.37(18) . . ?
C22 C21 C26 119.0(3) . . ?
C22 C21 S1 124.17(18) . . ?
C26 C21 S1 116.9(2) . . ?
C21 C22 C23 119.4(3) . . ?
C24 C23 C22 120.7(4) . . ?
C25 C24 C23 119.5(3) . . ?
C24 C25 C26 120.9(4) . . ?
C25 C26 C21 120.6(4) . . ?
C36 C31 C32 119.5(3) . . ?
C36 C31 S2 120.9(2) . . ?
C32 C31 S2 119.6(2) . . ?
C31 C32 C33 118.9(3) . . ?
C34 C33 C32 120.2(3) . . ?
C35 C34 C33 121.2(3) . . ?
C34 C35 C36 120.4(4) . . ?
C31 C36 C35 119.8(3) . . ?
C46 C41 C42 119.90(19) . . ?
C46 C41 S3 123.69(16) . . ?
C42 C41 S3 116.41(17) . . ?
C41 C42 C43 119.3(2) . . ?
C44 C43 C42 120.9(2) . . ?
C43 C44 C45 119.6(2) . . ?
C44 C45 C46 120.4(2) . . ?
C41 C46 C45 119.9(2) . . ?
C52 C51 C56 120.0(2) . . ?
C52 C51 S4 119.81(17) . . ?
C56 C51 S4 120.07(17) . . ?
C51 C52 C53 119.4(2) . . ?
C54 C53 C52 120.2(3) . . ?
C53 C54 C55 120.5(2) . . ?
C54 C55 C56 120.4(3) . . ?
C55 C56 C51 119.5(3) . . ?

loop_
_geom_bond_atom_site_label_1
_geom_bond_atom_site_label_2
_geom_bond_distance
_geom_bond_site_symmetry_2
_geom_bond_publ_flag
S1 C1 1.7341(19) . ?
S1 C21 1.769(2) . ?
Co1 C3 1.9560(16) . ?
Co1 C1 1.9587(17) . ?
Co1 C4 1.9602(17) . ?
Co1 C2 1.9625(17) . ?
Co1 C11 2.0459(17) . ?
Co1 C12 2.0542(18) . ?
Co1 C15 2.056(2) . ?
Co1 C14 2.058(2) . ?
Co1 C13 2.061(2) . ?
S2 C2 1.744(2) . ?
S2 C31 1.776(2) . ?
S3 C3 1.7352(18) . ?
S3 C41 1.7751(19) . ?
S4 C4 1.744(2) . ?
S4 C51 1.7863(19) . ?
O1 C16 1.198(3) . ?
O2 C16 1.322(3) . ?
O2 C17 1.444(3) . ?
C1 C2 1.458(3) . ?
C1 C4 1.461(3) . ?
C2 C3 1.460(3) . ?
C3 C4 1.459(3) . ?
C11 C12 1.418(3) . ?
C11 C15 1.423(3) . ?
C11 C16 1.474(3) . ?
C12 C13 1.413(3) . ?
C13 C14 1.408(4) . ?
C14 C15 1.404(4) . ?
C21 C22 1.359(4) . ?
C21 C26 1.373(3) . ?
C22 C23 1.386(4) . ?
C23 C24 1.354(6) . ?
C24 C25 1.340(6) . ?
C25 C26 1.356(5) . ?
C31 C36 1.363(4) . ?
C31 C32 1.375(3) . ?
C32 C33 1.399(5) . ?
C33 C34 1.337(6) . ?
C34 C35 1.329(6) . ?
C35 C36 1.385(4) . ?
C41 C46 1.374(3) . ?
C41 C42 1.377(3) . ?
C42 C43 1.386(3) . ?
C43 C44 1.363(4) . ?
C44 C45 1.369(4) . ?
C45 C46 1.383(3) . ?
C51 C52 1.374(3) . ?
C51 C56 1.375(3) . ?
C52 C53 1.383(4) . ?
C53 C54 1.354(4) . ?
C54 C55 1.356(4) . ?
C55 C56 1.374(4) . ?
